data_4033615
loop_
_publ_author_name
'Tanaka, Kenta'
'Kishimoto, Mami'
'Asada, Yosuke'
'Tanaka, Yuta'
'Hoshino, Yujiro'
'Honda, Kiyoshi'

_publ_section_title
;
 Access to Electron-Deficient 2,2-Disubstituted Chromanes: A Highly
 Regioselective One-Pot Synthesis via an Inverse-Electron-Demand [4 + 2]
 Cycloaddition of <i>ortho</i>-Quinone Methides.
;
_journal_issue 21
_journal_name_full 'The Journal of organic chemistry'
_journal_page_first 13858
_journal_page_last 13870
_journal_paper_doi 10.1021/acs.joc.9b02036
_journal_volume 84
_journal_year 2019
_chemical_formula_moiety 'C17 H16 N2 O7'
_chemical_formula_sum 'C17 H16 N2 O7'
_chemical_formula_weight 360.32
_space_group_crystal_system triclinic
_space_group_IT_number 2
_space_group_name_Hall '-P 1'
_space_group_name_H-M_alt 'P -1'
_symmetry_space_group_name_Hall '-P 1'
_symmetry_space_group_name_H-M 'P -1'
_atom_sites_solution_hydrogens geom
_atom_sites_solution_primary dual
_audit_creation_date 2018-09-27
_audit_creation_method
;
Olex2 1.2
(compiled 2017.07.20 svn.r3457 for OlexSys, GUI svn.r5370)
;
_cell_angle_alpha 86.965(4)
_cell_angle_beta 79.616(3)
_cell_angle_gamma 78.971(3)
_cell_formula_units_Z 2
_cell_length_a 7.6119(2)
_cell_length_b 8.7039(4)
_cell_length_c 13.0410(6)
_cell_measurement_reflns_used 3894
_cell_measurement_temperature 223
_cell_measurement_theta_max 70.4930
_cell_measurement_theta_min 3.4330
_cell_volume 834.01(6)
_computing_cell_refinement 'CrysAlisPro 1.171.39.20a (Rigaku OD, 2015)'
_computing_data_collection 'CrysAlisPro 1.171.39.20a (Rigaku OD, 2015)'
_computing_data_reduction 'CrysAlisPro 1.171.39.20a (Rigaku OD, 2015)'
_computing_molecular_graphics 'Olex2 (Dolomanov et al., 2009)'
_computing_publication_material 'Olex2 (Dolomanov et al., 2009)'
_computing_structure_refinement 'ShelXL (Sheldrick, 2015)'
_computing_structure_solution 'ShelXT (Sheldrick, 2015)'
_diffrn_ambient_temperature 223
_diffrn_detector 'CCD plate'
_diffrn_measured_fraction_theta_full 0.985
_diffrn_measured_fraction_theta_max 0.963
_diffrn_measurement_details
;
List of Runs (angles in degrees, time in seconds):

  # Type    Start    End  Width  t~exp~   \w     \q     \k     \f   Frames
--------------------------------------------------------------------------
  1  \w     78.00 104.00   0.50    0.50    --   24.00  38.00-120.00   52
  2  \w    -24.00  69.00   0.50    0.50    --   24.00 -82.00-150.00  186
  3  \w    -13.00  87.00   0.50    0.50    --   24.00 -38.00 -90.00  200
  4  \w    -14.00  48.00   0.50    0.50    --   24.00  82.00  90.00  124
  5  \w     30.00  57.00   0.50    0.50    --   24.00  38.00-120.00   54
  6  \w     65.00 107.00   0.50    0.50    --   24.00  77.00-120.00   84
  7  \w    -16.00  40.00   0.50    0.50    --   24.00  77.00-120.00  112
  8  \w    -24.00  22.00   0.50    0.50    --   24.00 -57.00  60.00   92
  9  \w    -40.00  19.00   0.50    0.50    --   24.00  38.00-120.00  118
 10  \w     78.00 104.00   0.50    0.58    --  102.70 -82.00   0.00   52
 11  \w     90.00 116.00   0.50    0.58    --  102.70 -82.00 -30.00   52
 12  \w     66.00 189.00   0.50    0.58    --  102.70  38.00 -30.00  246
 13  \w     42.00  68.00   0.50    0.58    --  102.70 -82.00 -30.00   52
 14  \w     19.00 121.00   0.50    0.58    --  102.70 -82.00-150.00  204
 15  \w     26.00 144.00   0.50    0.58    --  102.70 -82.00 -90.00  236
 16  \w     93.00 129.00   0.50    0.58    --  102.70 -82.00  90.00   72
 17  \w    167.00 192.00   0.50    0.58    --  102.70  38.00-180.00   50
 18  \w     23.00  49.00   0.50    0.58    --  102.70 -82.00-180.00   52
 19  \w     70.00  95.00   0.50    0.58    --  102.70 -82.00-180.00   50
 20  \w     38.00 107.00   0.50    0.58    --  102.70 -82.00  30.00  138
 21  \w     13.00 147.00   0.50    0.58    --  102.70 -82.00 120.00  268
 22  \w     18.00  90.00   0.50    0.58    --  102.70 -82.00  90.00  144
 23  \w     17.00 190.00   0.50    0.58    --  102.70  25.00  60.00  346
 24  \w     70.00  95.00   0.50    0.58    --  102.70  38.00-180.00   50
 25  \w     26.00  60.00   0.50    0.58    --  102.70 -50.00  60.00   68
 26  \w     66.00 141.00   0.50    0.58    --  102.70 -82.00 -60.00  150
 27  \w    116.00 192.00   0.50    0.58    --  102.70  38.00 -60.00  152
 28  \w     42.00  74.00   0.50    0.58    --  102.70  38.00 -60.00   64
;
_diffrn_measurement_device 'four-circle diffractometer'
_diffrn_measurement_device_type 'XtaLAB Pro: Kappa dual offset/far'
_diffrn_measurement_method '\w scans'
_diffrn_orient_matrix_type 'CrysAlisPro convention (1999,Acta A55,543-557)'
_diffrn_orient_matrix_UB_11 -0.0261571000
_diffrn_orient_matrix_UB_12 -0.1612965000
_diffrn_orient_matrix_UB_13 -0.0312402000
_diffrn_orient_matrix_UB_21 0.0378452000
_diffrn_orient_matrix_UB_22 0.0491901000
_diffrn_orient_matrix_UB_23 -0.1159222000
_diffrn_orient_matrix_UB_31 0.2042572000
_diffrn_orient_matrix_UB_32 -0.0639795000
_diffrn_orient_matrix_UB_33 -0.0038923000
_diffrn_radiation_monochromator graphite
_diffrn_radiation_probe x-ray
_diffrn_radiation_type CuK\a
_diffrn_radiation_wavelength 1.54184
_diffrn_reflns_av_R_equivalents 0.0428
_diffrn_reflns_av_unetI/netI 0.0514
_diffrn_reflns_Laue_measured_fraction_full 0.985
_diffrn_reflns_Laue_measured_fraction_max 0.963
_diffrn_reflns_limit_h_max 9
_diffrn_reflns_limit_h_min -7
_diffrn_reflns_limit_k_max 10
_diffrn_reflns_limit_k_min -9
_diffrn_reflns_limit_l_max 15
_diffrn_reflns_limit_l_min -15
_diffrn_reflns_number 6556
_diffrn_reflns_point_group_measured_fraction_full 0.985
_diffrn_reflns_point_group_measured_fraction_max 0.963
_diffrn_reflns_theta_full 67.684
_diffrn_reflns_theta_max 70.641
_diffrn_reflns_theta_min 3.446
_diffrn_source 'fine-focus sealed X-ray tube'
_diffrn_source_type 'Enhance (Cu) X-ray Source'
_exptl_absorpt_coefficient_mu 0.962
_exptl_absorpt_correction_T_max 1.00000
_exptl_absorpt_correction_T_min 0.40390
_exptl_absorpt_correction_type multi-scan
_exptl_absorpt_process_details
;
CrysAlisPro 1.171.39.20a (Rigaku Oxford Diffraction, 2015)
Empirical absorption correction using spherical harmonics,
 implemented in SCALE3 ABSPACK scaling algorithm.
;
_exptl_crystal_colour 'clear colourless'
_exptl_crystal_colour_lustre clear
_exptl_crystal_colour_primary colourless
_exptl_crystal_density_diffrn 1.435
_exptl_crystal_description block
_exptl_crystal_F_000 376
_exptl_crystal_size_max 0.5
_exptl_crystal_size_mid 0.2
_exptl_crystal_size_min 0.1
_refine_diff_density_max 0.264
_refine_diff_density_min -0.349
_refine_diff_density_rms 0.067
_refine_ls_extinction_method none
_refine_ls_goodness_of_fit_ref 1.082
_refine_ls_hydrogen_treatment constr
_refine_ls_matrix_type full
_refine_ls_number_parameters 237
_refine_ls_number_reflns 3088
_refine_ls_number_restraints 0
_refine_ls_restrained_S_all 1.082
_refine_ls_R_factor_all 0.0599
_refine_ls_R_factor_gt 0.0550
_refine_ls_shift/su_max 0.000
_refine_ls_shift/su_mean 0.000
_refine_ls_structure_factor_coef Fsqd
_refine_ls_weighting_details 'w=1/[\s^2^(Fo^2^)+(0.1163P)^2^] where P=(Fo^2^+2Fc^2^)/3'
_refine_ls_weighting_scheme calc
_refine_ls_wR_factor_gt 0.1608
_refine_ls_wR_factor_ref 0.1698
_reflns_Friedel_coverage 0.000
_reflns_number_gt 2669
_reflns_number_total 3088
_reflns_threshold_expression 'I > 2\s(I)'
_cod_data_source_file jo9b02036_si_002.cif
_cod_data_source_block exp_279
_cod_depositor_comments 'Adding full bibliography for 4033613--4033615.cif.'
_cod_database_code 4033615
_shelx_shelxl_version_number 2017/1
_shelx_space_group_comment
;
The symmetry employed for this shelxl refinement is uniquely defined
by the following loop, which should always be used as a source of
symmetry information in preference to the above space-group names.
They are only intended as comments.
;
_shelx_estimated_absorpt_t_max 0.910
_shelx_estimated_absorpt_t_min 0.645
_diffrn_oxdiff_ac3_digest_frames
;
0144fdae7f6a9ced2aeb0d9523be6aeecd00033b1a2
;
_reflns_odcompleteness_completeness 98.65
_reflns_odcompleteness_iscentric 1
_reflns_odcompleteness_theta 66.97
_olex2_refinement_description
;
1. Others
 Fixed Uiso: H00B(0.041) H00E(0.04) H00A(0.04) H00C(0.04) H00H(0.046)
 H00I(0.045) H00J(0.047) H00M(0.048) H00N(0.056) H00O(0.061) H00D(0.083)
 H00F(0.083) H00G(0.083) H00K(0.086) H00L(0.086) H00P(0.086)
 Fixed X: H00B(0.13638) H00E(-0.014708) H00A(0.127051) H00C(0.319208)
 H00H(0.490781) H00I(0.597698) H00J(0.474769) H00M(0.752979) H00N(0.120189)
 H00O(0.2744) H00D(-0.132676) H00F(0.037454) H00G(-0.039394) H00K(0.119108)
 H00L(0.14506) H00P(-0.052988)
 Fixed Y: H00B(-0.013342) H00E(0.250031) H00A(0.298718) H00C(0.211808)
 H00H(0.360694) H00I(0.415286) H00J(0.163347) H00M(0.539047) H00N(0.633266)
 H00O(0.758439) H00D(0.102982) H00F(0.067271) H00G(-0.072445) H00K(0.633768)
 H00L(0.722055) H00P(0.718171)
 Fixed Z: H00B(0.561676) H00E(0.713318) H00A(0.848727) H00C(0.790983)
 H00H(0.439928) H00I(0.719745) H00J(0.330345) H00M(0.819103) H00N(0.879245)
 H00O(0.978396) H00D(0.845493) H00F(0.903062) H00G(0.864947) H00K(0.582653)
 H00L(0.680458) H00P(0.660092)
;
_olex2_submission_special_instructions 'No special instructions were received'
_oxdiff_exptl_absorpt_empirical_details
;
Empirical correction (ABSPACK) includes:
- Absorption correction using spherical harmonics
- Frame scaling
;
_oxdiff_exptl_absorpt_empirical_full_max 2.703
_oxdiff_exptl_absorpt_empirical_full_min 0.510

loop_
_space_group_symop_operation_xyz
'x, y, z'
'-x, -y, -z'

loop_
_atom_site_label
_atom_site_type_symbol
_atom_site_fract_x
_atom_site_fract_y
_atom_site_fract_z
_atom_site_U_iso_or_equiv
_atom_site_adp_type
_atom_site_occupancy
_atom_site_site_symmetry_order
_atom_site_calc_flag
_atom_site_refinement_flags_posn
O001 O 0.35121(14) 0.40459(13) 0.62577(8) 0.0362(3) Uani 1 1 d .
O002 O 0.06858(14) 0.51849(13) 0.71608(9) 0.0404(3) Uani 1 1 d .
O003 O 0.10000(16) 0.03607(13) 0.75144(9) 0.0438(3) Uani 1 1 d .
O004 O 0.22729(17) -0.17896(16) 0.40989(11) 0.0526(4) Uani 1 1 d .
O005 O 0.3670(2) -0.06200(19) 0.27840(10) 0.0631(4) Uani 1 1 d .
N006 N 0.29851(17) -0.06918(18) 0.37077(11) 0.0436(4) Uani 1 1 d .
O007 O 0.78789(19) 0.7138(2) 0.95173(12) 0.0673(5) Uani 1 1 d .
O008 O 0.5315(2) 0.8273(2) 1.03772(13) 0.0731(5) Uani 1 1 d .
N009 N 0.6221(2) 0.74007(18) 0.96938(12) 0.0478(4) Uani 1 1 d .
C00A C 0.21429(18) 0.18020(17) 0.60410(11) 0.0320(3) Uani 1 1 d .
C00B C 0.20748(19) 0.06291(18) 0.53813(12) 0.0343(4) Uani 1 1 d .
H00B H 0.136380 -0.013342 0.561676 0.041 Uiso 1 1 calc R
C00C C 0.23933(19) 0.43062(18) 0.72680(12) 0.0331(4) Uani 1 1 d .
C00D C 0.32399(18) 0.28984(18) 0.56627(11) 0.0317(3) Uani 1 1 d .
C00E C 0.10987(19) 0.19096(17) 0.71411(12) 0.0336(4) Uani 1 1 d .
H00E H -0.014708 0.250031 0.713318 0.040 Uiso 1 1 calc R
C00F C 0.30495(19) 0.05754(19) 0.43770(12) 0.0358(4) Uani 1 1 d .
C00G C 0.2038(2) 0.27742(18) 0.78030(11) 0.0335(4) Uani 1 1 d .
H00A H 0.127051 0.298718 0.848727 0.040 Uiso 1 1 calc R
H00C H 0.319208 0.211808 0.790983 0.040 Uiso 1 1 calc R
C00H C 0.4199(2) 0.2845(2) 0.46421(12) 0.0380(4) Uani 1 1 d .
H00H H 0.490781 0.360694 0.439928 0.046 Uiso 1 1 calc R
C00I C 0.5323(2) 0.48542(19) 0.77158(13) 0.0378(4) Uani 1 1 d .
H00I H 0.597698 0.415286 0.719745 0.045 Uiso 1 1 calc R
C00J C 0.4108(2) 0.1680(2) 0.39920(12) 0.0390(4) Uani 1 1 d .
H00J H 0.474769 0.163347 0.330345 0.047 Uiso 1 1 calc R
C00K C 0.34419(19) 0.51416(18) 0.78807(12) 0.0340(4) Uani 1 1 d .
C00L C 0.5258(2) 0.66096(19) 0.90604(13) 0.0398(4) Uani 1 1 d .
C00M C 0.6253(2) 0.55857(19) 0.83038(13) 0.0397(4) Uani 1 1 d .
H00M H 0.752979 0.539047 0.819103 0.048 Uiso 1 1 calc R
C00N C 0.2479(2) 0.6153(2) 0.86645(14) 0.0469(4) Uani 1 1 d .
H00N H 0.120189 0.633266 0.879245 0.056 Uiso 1 1 calc R
C00O C 0.3391(2) 0.6896(2) 0.92565(15) 0.0506(5) Uani 1 1 d .
H00O H 0.274400 0.758439 0.978396 0.061 Uiso 1 1 calc R
C00P C -0.0180(3) 0.0332(2) 0.84897(14) 0.0554(5) Uani 1 1 d .
H00D H -0.132676 0.102982 0.845493 0.083 Uiso 1 1 calc GR
H00F H 0.037454 0.067271 0.903062 0.083 Uiso 1 1 calc GR
H00G H -0.039394 -0.072445 0.864947 0.083 Uiso 1 1 calc GR
C00Q C 0.0701(3) 0.6594(2) 0.65492(18) 0.0573(5) Uani 1 1 d .
H00K H 0.119108 0.633768 0.582653 0.086 Uiso 1 1 calc GR
H00L H 0.145060 0.722055 0.680458 0.086 Uiso 1 1 calc GR
H00P H -0.052988 0.718171 0.660092 0.086 Uiso 1 1 calc GR

loop_
_atom_site_aniso_label
_atom_site_aniso_U_11
_atom_site_aniso_U_22
_atom_site_aniso_U_33
_atom_site_aniso_U_23
_atom_site_aniso_U_13
_atom_site_aniso_U_12
O001 0.0346(6) 0.0394(6) 0.0377(6) -0.0072(5) -0.0034(4) -0.0159(5)
O002 0.0275(6) 0.0382(6) 0.0574(7) -0.0044(5) -0.0106(5) -0.0067(4)
O003 0.0511(7) 0.0365(6) 0.0446(7) -0.0038(5) 0.0008(5) -0.0175(5)
O004 0.0444(7) 0.0510(8) 0.0670(8) -0.0227(6) -0.0128(6) -0.0112(6)
O005 0.0601(8) 0.0837(11) 0.0468(8) -0.0291(7) -0.0038(6) -0.0142(7)
N006 0.0293(6) 0.0539(9) 0.0489(8) -0.0196(7) -0.0128(5) -0.0004(6)
O007 0.0506(8) 0.0988(12) 0.0658(9) -0.0147(8) -0.0139(6) -0.0395(8)
O008 0.0719(10) 0.0796(11) 0.0759(10) -0.0383(9) -0.0283(8) -0.0093(8)
N009 0.0515(9) 0.0508(9) 0.0495(8) -0.0053(7) -0.0158(6) -0.0221(7)
C00A 0.0253(7) 0.0342(7) 0.0378(8) -0.0042(6) -0.0079(5) -0.0055(5)
C00B 0.0265(7) 0.0356(8) 0.0432(8) -0.0067(6) -0.0099(6) -0.0067(6)
C00C 0.0260(7) 0.0346(8) 0.0399(8) -0.0078(6) -0.0049(6) -0.0076(6)
C00D 0.0253(7) 0.0351(8) 0.0370(8) -0.0047(6) -0.0089(5) -0.0068(6)
C00E 0.0289(7) 0.0329(7) 0.0407(8) -0.0057(6) -0.0040(6) -0.0107(6)
C00F 0.0262(7) 0.0401(9) 0.0423(9) -0.0111(7) -0.0118(6) -0.0008(6)
C00G 0.0309(7) 0.0358(8) 0.0352(8) -0.0053(6) -0.0050(5) -0.0090(6)
C00H 0.0314(7) 0.0459(9) 0.0382(8) -0.0016(7) -0.0051(6) -0.0115(6)
C00I 0.0302(7) 0.0405(8) 0.0437(8) -0.0093(7) -0.0047(6) -0.0078(6)
C00J 0.0306(7) 0.0507(9) 0.0357(8) -0.0055(7) -0.0065(6) -0.0052(7)
C00K 0.0307(7) 0.0333(7) 0.0397(8) -0.0051(6) -0.0051(6) -0.0100(6)
C00L 0.0410(9) 0.0416(8) 0.0418(8) -0.0037(7) -0.0109(6) -0.0162(7)
C00M 0.0286(7) 0.0469(9) 0.0460(9) -0.0051(7) -0.0064(6) -0.0120(7)
C00N 0.0285(8) 0.0552(10) 0.0575(10) -0.0233(8) -0.0046(7) -0.0060(7)
C00O 0.0411(9) 0.0551(11) 0.0569(10) -0.0255(8) -0.0063(7) -0.0077(8)
C00P 0.0676(12) 0.0554(11) 0.0458(10) -0.0012(8) 0.0032(8) -0.0296(10)
C00Q 0.0471(10) 0.0446(10) 0.0827(14) 0.0106(9) -0.0220(9) -0.0075(8)

loop_
_atom_type_symbol
_atom_type_description
_atom_type_scat_dispersion_real
_atom_type_scat_dispersion_imag
_atom_type_scat_source
C C 0.0181 0.0091 'International Tables Vol C Tables 4.2.6.8 and 6.1.1.4'
H H 0.0000 0.0000 'International Tables Vol C Tables 4.2.6.8 and 6.1.1.4'
N N 0.0311 0.0180 'International Tables Vol C Tables 4.2.6.8 and 6.1.1.4'
O O 0.0492 0.0322 'International Tables Vol C Tables 4.2.6.8 and 6.1.1.4'

loop_
_geom_angle_atom_site_label_1
_geom_angle_atom_site_label_2
_geom_angle_atom_site_label_3
_geom_angle
C00D O001 C00C 118.22(11)
C00C O002 C00Q 115.96(13)
C00E O003 C00P 112.27(13)
O004 N006 C00F 118.47(14)
O005 N006 O004 123.38(15)
O005 N006 C00F 118.14(15)
O007 N009 O008 123.56(16)
O007 N009 C00L 118.27(15)
O008 N009 C00L 118.16(15)
C00B C00A C00D 117.95(14)
C00B C00A C00E 122.02(13)
C00D C00A C00E 120.02(13)
C00A C00B H00B 119.9
C00F C00B C00A 120.19(14)
C00F C00B H00B 119.9
O001 C00C C00G 111.40(12)
O001 C00C C00K 105.40(11)
O002 C00C O001 109.70(12)
O002 C00C C00G 106.15(11)
O002 C00C C00K 113.08(12)
C00G C00C C00K 111.21(12)
O001 C00D C00A 123.45(13)
O001 C00D C00H 115.15(13)
C00H C00D C00A 121.36(14)
O003 C00E C00A 107.57(12)
O003 C00E H00E 109.1
O003 C00E C00G 112.69(13)
C00A C00E H00E 109.1
C00A C00E C00G 109.36(11)
C00G C00E H00E 109.1
C00B C00F N006 119.00(14)
C00B C00F C00J 122.01(15)
C00J C00F N006 118.98(14)
C00C C00G C00E 110.24(12)
C00C C00G H00A 109.6
C00C C00G H00C 109.6
C00E C00G H00A 109.6
C00E C00G H00C 109.6
H00A C00G H00C 108.1
C00D C00H H00H 120.0
C00J C00H C00D 120.07(14)
C00J C00H H00H 120.0
C00K C00I H00I 119.6
C00M C00I H00I 119.6
C00M C00I C00K 120.87(14)
C00F C00J H00J 120.8
C00H C00J C00F 118.39(14)
C00H C00J H00J 120.8
C00I C00K C00C 121.67(13)
C00I C00K C00N 119.37(14)
C00N C00K C00C 118.87(13)
C00M C00L N009 119.23(15)
C00O C00L N009 118.63(15)
C00O C00L C00M 122.13(15)
C00I C00M H00M 120.8
C00L C00M C00I 118.37(14)
C00L C00M H00M 120.8
C00K C00N H00N 119.8
C00O C00N C00K 120.36(15)
C00O C00N H00N 119.8
C00L C00O C00N 118.87(16)
C00L C00O H00O 120.6
C00N C00O H00O 120.6
O003 C00P H00D 109.5
O003 C00P H00F 109.5
O003 C00P H00G 109.5
H00D C00P H00F 109.5
H00D C00P H00G 109.5
H00F C00P H00G 109.5
O002 C00Q H00K 109.5
O002 C00Q H00L 109.5
O002 C00Q H00P 109.5
H00K C00Q H00L 109.5
H00K C00Q H00P 109.5
H00L C00Q H00P 109.5

loop_
_geom_bond_atom_site_label_1
_geom_bond_atom_site_label_2
_geom_bond_distance
O001 C00C 1.4373(17)
O001 C00D 1.3644(18)
O002 C00C 1.4027(19)
O002 C00Q 1.428(2)
O003 C00E 1.4199(18)
O003 C00P 1.421(2)
O004 N006 1.230(2)
O005 N006 1.2269(19)
N006 C00F 1.456(2)
O007 N009 1.220(2)
O008 N009 1.223(2)
N009 C00L 1.471(2)
C00A C00B 1.384(2)
C00A C00D 1.399(2)
C00A C00E 1.5077(19)
C00B H00B 0.9400
C00B C00F 1.382(2)
C00C C00G 1.520(2)
C00C C00K 1.522(2)
C00D C00H 1.396(2)
C00E H00E 0.9900
C00E C00G 1.5233(19)
C00F C00J 1.388(2)
C00G H00A 0.9800
C00G H00C 0.9800
C00H H00H 0.9400
C00H C00J 1.375(2)
C00I H00I 0.9400
C00I C00K 1.384(2)
C00I C00M 1.383(2)
C00J H00J 0.9400
C00K C00N 1.391(2)
C00L C00M 1.381(2)
C00L C00O 1.374(2)
C00M H00M 0.9400
C00N H00N 0.9400
C00N C00O 1.383(2)
C00O H00O 0.9400
C00P H00D 0.9700
C00P H00F 0.9700
C00P H00G 0.9700
C00Q H00K 0.9700
C00Q H00L 0.9700
C00Q H00P 0.9700
